data_1537801
loop_
_publ_author_name
'Bittner, H.'
'Nowotny, H.'

_publ_section_title
;
 Zur Kenntnis des Systems: Palladium-Quecksilber
;
_journal_name_full
;
Monatshefte fuer Chemie und verwandte Teile anderer Wissenschaften (109,1978-)
;
_journal_page_first 287
_journal_page_last 289
_journal_volume 83
_journal_year 1952
_chemical_formula_sum 'Hg Pd'
_space_group_IT_number 123
_symmetry_space_group_name_Hall '-P 4 2'
_symmetry_space_group_name_H-M 'P 4/m m m'
_cell_angle_alpha 90
_cell_angle_beta 90
_cell_angle_gamma 90
_cell_formula_units_Z 2
_cell_length_a 4.285
_cell_length_b 4.285
_cell_length_c 3.692
_cell_volume 67.790
_citation_journal_id_ASTM MOCMB7
_cod_data_source_file Bittner_MOCMB7_1952_145.cif
_cod_data_source_block Hg1Pd1
_cod_original_cell_volume 67.78963
_cod_original_formula_sum 'Hg1 Pd1'
_cod_database_code 1537801

loop_
_symmetry_equiv_pos_as_xyz
x,y,z
-y,x,z
-x,-y,z
y,-x,z
x,-y,-z
y,x,-z
-x,y,-z
-y,-x,-z
-x,-y,-z
y,-x,-z
x,y,-z
-y,x,-z
-x,y,z
-y,-x,z
x,-y,z
y,x,z

loop_
_atom_site_label
_atom_site_type_symbol
_atom_site_fract_x
_atom_site_fract_y
_atom_site_fract_z
_atom_site_occupancy
_atom_site_U_iso_or_equiv
Hg1 Hg 0 0 0 1 0.0
Pd1 Pd 0 0.5 0.5 1 0.0
Hg2 Hg 0.5 0.5 0 1 0.0
